data_7252047
loop_
_publ_author_name
'Antonio, Marina'
'Terrestre, Gustavo'
'Barolin, Sebastian Andres'
'Maggio, Ruben Mariano'

_publ_section_title
;
 A novel naproxen potassium dihydrate: Single-crystal structure and
 solid-state characterization of the dihydrate and its anhydrous form with
 improved dissolution properties
;
_journal_name_full CrystEngComm
_journal_paper_doi 10.1039/D6CE00184J
_journal_year 2026
_chemical_absolute_configuration unk
_chemical_formula_moiety 'C14 H17 K O5'
_chemical_formula_sum 'C14 H17 K O5'
_chemical_formula_weight 304.37
_space_group_crystal_system orthorhombic
_space_group_IT_number 19
_space_group_name_Hall 'P 2ac 2ab'
_space_group_name_H-M_alt 'P 21 21 21'
_atom_sites_solution_hydrogens mixed
_atom_sites_solution_primary intrinsic-phasing
_audit_creation_method SHELXL-2019/1
_audit_update_record
;
2025-11-19 deposited with the CCDC.	2026-05-28 downloaded from the CCDC.
;
_cell_angle_alpha 90
_cell_angle_beta 90
_cell_angle_gamma 90
_cell_formula_units_Z 4
_cell_length_a 5.8283(18)
_cell_length_b 6.5533(19)
_cell_length_c 38.660(13)
_cell_measurement_reflns_used 2491
_cell_measurement_temperature 297(2)
_cell_measurement_theta_max 22.56
_cell_measurement_theta_min 3.16
_cell_volume 1476.6(8)
_computing_cell_refinement 'SAINT V8.40B (Bruker AXS LLC, 2019)'
_computing_data_collection 'APEX4 v2022.10-1 (Bruker, 2022)'
_computing_data_reduction 'SAINT V8.40B (Bruker AXS LLC, 2019)'
_computing_molecular_graphics 'MERCURY, VERSION 2020.2.0 (Macrae et al., 2020)'
_computing_publication_material 'Bruker SHELXTL'
_computing_structure_refinement 'SHELXL-2019/1 (Sheldrick, 2019)'
_computing_structure_solution 'SHELXT, VERSION 2018/2'
_diffrn_ambient_temperature 297(2)
_diffrn_detector_area_resol_mean 7.4
_diffrn_measured_fraction_theta_full 0.997
_diffrn_measured_fraction_theta_max 0.996
_diffrn_measurement_device_type 'Bruker D8 Quest ECO diffractometer with Photon II CPAD detector'
_diffrn_measurement_method 'omega and phi scans'
_diffrn_radiation_monochromator 'Triumph curved graphite crystal'
_diffrn_radiation_type MoK\a
_diffrn_radiation_wavelength 0.71073
_diffrn_reflns_av_R_equivalents 0.1583
_diffrn_reflns_av_unetI/netI 0.0816
_diffrn_reflns_Laue_measured_fraction_full 0.997
_diffrn_reflns_Laue_measured_fraction_max 0.996
_diffrn_reflns_limit_h_max 6
_diffrn_reflns_limit_h_min -7
_diffrn_reflns_limit_k_max 7
_diffrn_reflns_limit_k_min -7
_diffrn_reflns_limit_l_max 46
_diffrn_reflns_limit_l_min -46
_diffrn_reflns_number 20368
_diffrn_reflns_point_group_measured_fraction_full 0.998
_diffrn_reflns_point_group_measured_fraction_max 0.996
_diffrn_reflns_theta_full 25.242
_diffrn_reflns_theta_max 25.433
_diffrn_reflns_theta_min 2.107
_diffrn_source 'sealed X-ray tube'
_exptl_absorpt_coefficient_mu 0.375
_exptl_absorpt_correction_T_max 0.7452
_exptl_absorpt_correction_T_min 0.6040
_exptl_absorpt_correction_type multi-scan
_exptl_absorpt_process_details
;
 SADABS 2016/2: Krause, L., Herbst-Irmer, R., Sheldrick G.M. & Stalke D.,
 J. Appl. Cryst. 48 (2015) 3-10
;
_exptl_crystal_colour colourless
_exptl_crystal_density_diffrn 1.369
_exptl_crystal_density_method 'not measured'
_exptl_crystal_description plate
_exptl_crystal_F_000 640
_exptl_crystal_size_max 0.318
_exptl_crystal_size_mid 0.113
_exptl_crystal_size_min 0.020
_refine_diff_density_max 0.263
_refine_diff_density_min -0.324
_refine_diff_density_rms 0.070
_refine_ls_abs_structure_details
;
 Flack x determined using 599 quotients [(I+)-(I-)]/[(I+)+(I-)]
 (Parsons, Flack and Wagner, Acta Cryst. B69 (2013) 249-259).
;
_refine_ls_abs_structure_Flack 0.06(5)
_refine_ls_extinction_method none
_refine_ls_goodness_of_fit_ref 1.160
_refine_ls_hydrogen_treatment mixed
_refine_ls_matrix_type full
_refine_ls_number_parameters 195
_refine_ls_number_reflns 2708
_refine_ls_number_restraints 0
_refine_ls_restrained_S_all 1.160
_refine_ls_R_factor_all 0.1061
_refine_ls_R_factor_gt 0.0834
_refine_ls_shift/su_max 0.000
_refine_ls_shift/su_mean 0.000
_refine_ls_structure_factor_coef Fsqd
_refine_ls_weighting_details 'w=1/[\s^2^(Fo^2^)+(0.0185P)^2^+2.9962P] where P=(Fo^2^+2Fc^2^)/3'
_refine_ls_weighting_scheme calc
_refine_ls_wR_factor_gt 0.1410
_refine_ls_wR_factor_ref 0.1483
_reflns_Friedel_coverage 0.659
_reflns_Friedel_fraction_full 1.000
_reflns_Friedel_fraction_max 0.995
_reflns_number_gt 2180
_reflns_number_total 2708
_reflns_threshold_expression 'I > 2\s(I)'
_cod_data_source_file d6ce00184j2.cif
_cod_data_source_block NAPK_B_0m_a
_cod_database_code 7252047
_shelx_shelxl_version_number 2019/1
_shelx_space_group_comment
;
The symmetry employed for this shelxl refinement is uniquely defined
by the following loop, which should always be used as a source of
symmetry information in preference to the above space-group names.
They are only intended as comments.
;
_shelx_estimated_absorpt_t_min 0.890
_shelx_estimated_absorpt_t_max 0.993

loop_
_space_group_symop_operation_xyz
'x, y, z'
'-x+1/2, -y, z+1/2'
'-x, y+1/2, -z+1/2'
'x+1/2, -y+1/2, -z'

loop_
_atom_site_label
_atom_site_type_symbol
_atom_site_fract_x
_atom_site_fract_y
_atom_site_fract_z
_atom_site_U_iso_or_equiv
_atom_site_adp_type
_atom_site_occupancy
_atom_site_site_symmetry_order
_atom_site_calc_flag
_atom_site_refinement_flags_posn
_atom_site_refinement_flags_adp
_atom_site_refinement_flags_occupancy
_atom_site_disorder_assembly
_atom_site_disorder_group
K1 K 0.2923(3) 0.3550(3) 0.45741(5) 0.0447(5) Uani 1 1 d . . . . .
O1 O 0.1927(11) -0.0589(8) 0.27588(14) 0.0467(15) Uani 1 1 d . . . . .
O2 O 0.5592(9) 0.6672(8) 0.43951(12) 0.0376(13) Uani 1 1 d . . . . .
O3 O 0.4989(9) 0.9871(8) 0.45524(13) 0.0393(13) Uani 1 1 d . . . . .
O4 O -0.0255(10) 0.6426(11) 0.47602(16) 0.0460(15) Uani 1 1 d . . . . .
H4 H -0.038(16) 0.611(14) 0.499(2) 0.069 Uiso 1 1 d . U . . .
O5 O -0.0483(12) 0.0821(11) 0.4733(2) 0.060(2) Uani 1 1 d . . . . .
H5' H 0.02(2) -0.022(17) 0.475(3) 0.089 Uiso 1 1 d . U . . .
H5 H -0.177(19) 0.098(18) 0.469(3) 0.089 Uiso 1 1 d . U . . .
C1 C 0.2392(12) 0.1115(12) 0.29456(18) 0.0322(18) Uani 1 1 d . . . . .
C2 C 0.4396(14) 0.2151(12) 0.28434(19) 0.035(2) Uani 1 1 d . . . . .
H2 H 0.524460 0.166063 0.265745 0.042 Uiso 1 1 calc R U . . .
C3 C 0.5120(13) 0.3872(12) 0.30134(19) 0.0348(18) Uani 1 1 d . . . . .
H3 H 0.644118 0.453939 0.294008 0.042 Uiso 1 1 calc R U . . .
C4 C 0.3871(11) 0.4643(11) 0.33000(18) 0.0259(17) Uani 1 1 d . . . . .
C5 C 0.1813(12) 0.3644(12) 0.33997(17) 0.0298(16) Uani 1 1 d . . . . .
C6 C 0.1130(13) 0.1854(11) 0.32169(18) 0.0314(18) Uani 1 1 d . . . . .
H6 H -0.020002 0.117441 0.328326 0.038 Uiso 1 1 calc R U . . .
C7 C 0.4599(12) 0.6375(13) 0.34891(18) 0.0321(17) Uani 1 1 d . . . . .
H7 H 0.596607 0.700937 0.342714 0.039 Uiso 1 1 calc R U . . .
C8 C 0.3365(12) 0.7148(11) 0.37596(18) 0.0250(17) Uani 1 1 d . . . . .
C9 C 0.1322(12) 0.6114(12) 0.38524(19) 0.0326(19) Uani 1 1 d . . . . .
H9 H 0.046481 0.659464 0.403826 0.039 Uiso 1 1 calc R U . . .
C10 C 0.0578(13) 0.4439(12) 0.36775(18) 0.0320(19) Uani 1 1 d . . . . .
H10 H -0.078234 0.381195 0.374462 0.038 Uiso 1 1 calc R U . . .
C11 C 0.0009(16) -0.1795(13) 0.2869(2) 0.048(2) Uani 1 1 d . . . . .
H11A H -0.003739 -0.303775 0.273722 0.072 Uiso 1 1 calc R U . . .
H11B H -0.138415 -0.104389 0.283198 0.072 Uiso 1 1 calc R U . . .
H11C H 0.016384 -0.211149 0.310987 0.072 Uiso 1 1 calc R U . . .
C12 C 0.4075(12) 0.8985(11) 0.39692(19) 0.0288(18) Uani 1 1 d . . . . .
H12 H 0.272311 0.985932 0.399618 0.035 Uiso 1 1 calc R U . . .
C13 C 0.5980(15) 1.0276(12) 0.3802(2) 0.043(2) Uani 1 1 d . . . . .
H13A H 0.619631 1.150337 0.393375 0.065 Uiso 1 1 calc R U . . .
H13B H 0.554826 1.062060 0.356975 0.065 Uiso 1 1 calc R U . . .
H13C H 0.738379 0.951020 0.379872 0.065 Uiso 1 1 calc R U . . .
C14 C 0.4949(11) 0.8437(13) 0.43357(18) 0.0298(17) Uani 1 1 d . . . . .
H4' H -0.149(14) 0.617(13) 0.467(2) 0.045 Uiso 1 1 d . U . . .

loop_
_atom_site_aniso_label
_atom_site_aniso_U_11
_atom_site_aniso_U_22
_atom_site_aniso_U_33
_atom_site_aniso_U_23
_atom_site_aniso_U_13
_atom_site_aniso_U_12
K1 0.0408(9) 0.0252(9) 0.0681(12) 0.0037(9) 0.0032(10) -0.0008(9)
O1 0.062(4) 0.043(3) 0.036(3) -0.007(3) 0.006(3) -0.007(3)
O2 0.045(3) 0.030(3) 0.037(3) 0.003(2) -0.014(3) 0.002(3)
O3 0.050(4) 0.033(3) 0.035(3) -0.009(3) 0.003(3) 0.000(3)
O4 0.033(3) 0.063(4) 0.041(3) 0.003(3) -0.002(3) 0.001(4)
O5 0.046(4) 0.038(4) 0.095(5) 0.001(4) -0.006(4) -0.007(3)
C1 0.033(5) 0.037(5) 0.026(4) 0.000(3) -0.002(3) 0.004(4)
C2 0.038(5) 0.036(5) 0.032(4) -0.001(3) 0.002(4) -0.005(4)
C3 0.030(4) 0.036(5) 0.038(4) 0.005(4) 0.015(4) -0.001(4)
C4 0.018(4) 0.033(4) 0.027(4) 0.012(3) 0.004(3) 0.005(3)
C5 0.026(4) 0.034(4) 0.030(4) 0.009(4) 0.001(3) -0.008(4)
C6 0.033(4) 0.032(5) 0.029(4) 0.008(3) 0.001(3) -0.007(4)
C7 0.025(4) 0.038(4) 0.034(4) 0.003(4) 0.002(3) -0.008(4)
C8 0.022(4) 0.029(4) 0.024(4) 0.007(3) -0.001(3) 0.001(3)
C9 0.026(4) 0.042(5) 0.030(4) 0.000(4) 0.005(3) 0.005(4)
C10 0.019(4) 0.049(5) 0.028(4) 0.002(4) 0.005(3) -0.011(4)
C11 0.065(6) 0.038(5) 0.040(5) -0.003(4) -0.014(5) -0.010(5)
C12 0.025(4) 0.026(4) 0.035(4) 0.008(3) -0.005(3) 0.006(3)
C13 0.056(6) 0.031(5) 0.043(5) 0.009(4) -0.002(4) -0.020(4)
C14 0.019(4) 0.035(5) 0.036(4) -0.001(4) 0.003(3) 0.000(4)

loop_
_atom_type_symbol
_atom_type_description
_atom_type_scat_dispersion_real
_atom_type_scat_dispersion_imag
_atom_type_scat_source
C C 0.0033 0.0016 'International Tables Vol C Tables 4.2.6.8 and 6.1.1.4'
H H 0.0000 0.0000 'International Tables Vol C Tables 4.2.6.8 and 6.1.1.4'
K K 0.2009 0.2494 'International Tables Vol C Tables 4.2.6.8 and 6.1.1.4'
O O 0.0106 0.0060 'International Tables Vol C Tables 4.2.6.8 and 6.1.1.4'

loop_
_geom_angle_atom_site_label_1
_geom_angle_atom_site_label_2
_geom_angle_atom_site_label_3
_geom_angle
_geom_angle_site_symmetry_1
_geom_angle_site_symmetry_3
_geom_angle_publ_flag
O2 K1 O3 114.71(18) . 1_545 ?
O2 K1 O4 86.26(19) . . ?
O3 K1 O4 157.76(19) 1_545 . ?
O2 K1 O5 169.4(2) . . ?
O3 K1 O5 75.35(19) 1_545 . ?
O4 K1 O5 84.3(2) . . ?
O2 K1 O5 86.74(19) . 4_556 ?
O3 K1 O5 90.73(19) 1_545 4_556 ?
O4 K1 O5 82.8(2) . 4_556 ?
O5 K1 O5 96.86(18) . 4_556 ?
O2 K1 C9 64.25(17) . . ?
O3 K1 C9 122.74(18) 1_545 . ?
O4 K1 C9 71.87(18) . . ?
O5 K1 C9 108.0(2) . . ?
O5 K1 C9 142.0(2) 4_556 . ?
O2 K1 C14 16.42(15) . . ?
O3 K1 C14 130.74(17) 1_545 . ?
O4 K1 C14 70.80(19) . . ?
O5 K1 C14 153.02(19) . . ?
O5 K1 C14 90.30(19) 4_556 . ?
C9 K1 C14 55.11(18) . . ?
O2 K1 K1 141.74(14) . 4_456 ?
O3 K1 K1 92.16(13) 1_545 4_456 ?
O4 K1 K1 65.80(14) . 4_456 ?
O5 K1 K1 35.64(17) . 4_456 ?
O5 K1 K1 65.16(16) 4_556 4_456 ?
C9 K1 K1 124.23(13) . 4_456 ?
C14 K1 K1 131.93(13) . 4_456 ?
O2 K1 K1 92.62(11) . 4_556 ?
O3 K1 K1 58.17(12) 1_545 4_556 ?
O4 K1 K1 116.46(16) . 4_556 ?
O5 K1 K1 95.93(18) . 4_556 ?
O5 K1 K1 33.87(14) 4_556 4_556 ?
C9 K1 K1 155.62(13) . 4_556 ?
C14 K1 K1 104.21(12) . 4_556 ?
K1 K1 K1 78.47(7) 4_456 4_556 ?
O2 K1 H4 95.0(18) . . ?
O3 K1 H4 142.8(18) 1_545 . ?
O4 K1 H4 17.7(17) . . ?
O5 K1 H4 77.3(18) . . ?
O5 K1 H4 68.0(17) 4_556 . ?
C9 K1 H4 89.5(18) . . ?
C14 K1 H4 81.4(18) . . ?
K1 K1 H4 51.6(18) 4_456 . ?
K1 K1 H4 100.7(18) 4_556 . ?
O2 K1 H5' 175(2) . . ?
O3 K1 H5' 61(2) 1_545 . ?
O4 K1 H5' 99(2) . . ?
O5 K1 H5' 15(2) . . ?
O5 K1 H5' 94(2) 4_556 . ?
C9 K1 H5' 117(2) . . ?
C14 K1 H5' 168(2) . . ?
K1 K1 H5' 42(2) 4_456 . ?
K1 K1 H5' 86(2) 4_556 . ?
H4 K1 H5' 90(3) . . ?
C1 O1 C11 116.9(6) . . ?
C14 O2 K1 126.1(5) . . ?
C14 O3 K1 132.8(5) . 1_565 ?
K1 O4 H4 99(6) . . ?
K1 O4 H4' 110(6) . . ?
H4 O4 H4' 108(8) . . ?
K1 O5 K1 110.5(3) . 4_456 ?
K1 O5 H5' 103(9) . . ?
K1 O5 H5' 102(8) 4_456 . ?
K1 O5 H5 125(9) . . ?
K1 O5 H5 82(9) 4_456 . ?
H5' O5 H5 128(10) . . ?
O1 C1 C6 126.2(7) . . ?
O1 C1 C2 114.4(7) . . ?
C6 C1 C2 119.3(7) . . ?
C3 C2 C1 121.2(7) . . ?
C3 C2 H2 119.4 . . ?
C1 C2 H2 119.4 . . ?
C2 C3 C4 120.6(7) . . ?
C2 C3 H3 119.7 . . ?
C4 C3 H3 119.7 . . ?
C7 C4 C3 122.4(7) . . ?
C7 C4 C5 118.9(7) . . ?
C3 C4 C5 118.8(7) . . ?
C10 C5 C4 118.2(7) . . ?
C10 C5 C6 123.0(7) . . ?
C4 C5 C6 118.7(7) . . ?
C1 C6 C5 121.3(7) . . ?
C1 C6 H6 119.3 . . ?
C5 C6 H6 119.3 . . ?
C8 C7 C4 122.3(7) . . ?
C8 C7 H7 118.8 . . ?
C4 C7 H7 118.8 . . ?
C7 C8 C9 117.3(7) . . ?
C7 C8 C12 124.2(7) . . ?
C9 C8 C12 118.4(7) . . ?
C10 C9 C8 121.9(7) . . ?
C10 C9 K1 95.6(5) . . ?
C8 C9 K1 102.4(4) . . ?
C10 C9 H9 119.1 . . ?
C8 C9 H9 119.1 . . ?
K1 C9 H9 71.3 . . ?
C9 C10 C5 121.3(7) . . ?
C9 C10 H10 119.3 . . ?
C5 C10 H10 119.3 . . ?
O1 C11 H11A 109.5 . . ?
O1 C11 H11B 109.5 . . ?
H11A C11 H11B 109.5 . . ?
O1 C11 H11C 109.5 . . ?
H11A C11 H11C 109.5 . . ?
H11B C11 H11C 109.5 . . ?
C8 C12 C13 114.3(6) . . ?
C8 C12 C14 113.4(6) . . ?
C13 C12 C14 105.9(6) . . ?
C8 C12 H12 107.6 . . ?
C13 C12 H12 107.6 . . ?
C14 C12 H12 107.6 . . ?
C12 C13 H13A 109.5 . . ?
C12 C13 H13B 109.5 . . ?
H13A C13 H13B 109.5 . . ?
C12 C13 H13C 109.5 . . ?
H13A C13 H13C 109.5 . . ?
H13B C13 H13C 109.5 . . ?
O2 C14 O3 124.7(7) . . ?
O2 C14 C12 119.1(6) . . ?
O3 C14 C12 116.2(7) . . ?
O3 C14 K1 120.6(5) . . ?
C12 C14 K1 109.8(4) . . ?

loop_
_geom_bond_atom_site_label_1
_geom_bond_atom_site_label_2
_geom_bond_distance
_geom_bond_site_symmetry_2
_geom_bond_publ_flag
K1 O2 2.662(6) . ?
K1 O3 2.696(5) 1_545 ?
K1 O4 2.739(7) . ?
K1 O5 2.741(7) . ?
K1 O5 2.866(9) 4_556 ?
K1 C9 3.388(8) . ?
K1 C14 3.536(8) . ?
K1 K1 4.607(3) 4_456 ?
K1 K1 4.607(3) 4_556 ?
K1 H4 3.03(9) . ?
K1 H5' 3.01(11) . ?
O1 C1 1.357(9) . ?
O1 C11 1.433(10) . ?
O2 C14 1.237(9) . ?
O3 C14 1.259(9) . ?
O4 H4 0.93(9) . ?
O4 H4' 0.82(8) . ?
O5 H5' 0.79(11) . ?
O5 H5 0.77(11) . ?
C1 C6 1.370(10) . ?
C1 C2 1.408(10) . ?
C2 C3 1.371(11) . ?
C2 H2 0.9300 . ?
C3 C4 1.419(10) . ?
C3 H3 0.9300 . ?
C4 C7 1.415(10) . ?
C4 C5 1.420(9) . ?
C5 C10 1.394(10) . ?
C5 C6 1.427(10) . ?
C6 H6 0.9300 . ?
C7 C8 1.367(10) . ?
C7 H7 0.9300 . ?
C8 C9 1.416(10) . ?
C8 C12 1.509(10) . ?
C9 C10 1.360(11) . ?
C9 H9 0.9300 . ?
C10 H10 0.9300 . ?
C11 H11A 0.9600 . ?
C11 H11B 0.9600 . ?
C11 H11C 0.9600 . ?
C12 C13 1.538(10) . ?
C12 C14 1.548(10) . ?
C12 H12 0.9800 . ?
C13 H13A 0.9600 . ?
C13 H13B 0.9600 . ?
C13 H13C 0.9600 . ?

loop_
_geom_hbond_atom_site_label_D
_geom_hbond_atom_site_label_H
_geom_hbond_atom_site_label_A
_geom_hbond_distance_DH
_geom_hbond_distance_HA
_geom_hbond_distance_DA
_geom_hbond_angle_DHA
_geom_hbond_site_symmetry_A
_geom_hbond_publ_flag
O5 H5 O3 0.77(11) 2.10(11) 2.800(9) 152(12) 1_445 yes
O4 H4' O2 0.82(8) 2.03(8) 2.807(8) 158(9) 1_455 yes

loop_
_geom_torsion_atom_site_label_1
_geom_torsion_atom_site_label_2
_geom_torsion_atom_site_label_3
_geom_torsion_atom_site_label_4
_geom_torsion
_geom_torsion_site_symmetry_1
_geom_torsion_site_symmetry_2
_geom_torsion_site_symmetry_3
_geom_torsion_site_symmetry_4
_geom_torsion_publ_flag
C11 O1 C1 C6 -3.9(11) . . . . ?
C11 O1 C1 C2 175.2(6) . . . . ?
O1 C1 C2 C3 -178.4(7) . . . . ?
C6 C1 C2 C3 0.8(11) . . . . ?
C1 C2 C3 C4 0.6(12) . . . . ?
C2 C3 C4 C7 177.9(7) . . . . ?
C2 C3 C4 C5 -2.3(11) . . . . ?
C7 C4 C5 C10 1.0(10) . . . . ?
C3 C4 C5 C10 -178.8(7) . . . . ?
C7 C4 C5 C6 -177.6(7) . . . . ?
C3 C4 C5 C6 2.6(10) . . . . ?
O1 C1 C6 C5 178.6(7) . . . . ?
C2 C1 C6 C5 -0.5(11) . . . . ?
C10 C5 C6 C1 -179.8(7) . . . . ?
C4 C5 C6 C1 -1.2(10) . . . . ?
C3 C4 C7 C8 178.3(7) . . . . ?
C5 C4 C7 C8 -1.5(11) . . . . ?
C4 C7 C8 C9 1.5(11) . . . . ?
C4 C7 C8 C12 179.8(6) . . . . ?
C7 C8 C9 C10 -1.2(10) . . . . ?
C12 C8 C9 C10 -179.5(7) . . . . ?
C7 C8 C9 K1 103.5(6) . . . . ?
C12 C8 C9 K1 -74.9(6) . . . . ?
C8 C9 C10 C5 0.8(11) . . . . ?
K1 C9 C10 C5 -107.6(7) . . . . ?
C4 C5 C10 C9 -0.7(11) . . . . ?
C6 C5 C10 C9 177.9(7) . . . . ?
C7 C8 C12 C13 14.9(10) . . . . ?
C9 C8 C12 C13 -166.9(6) . . . . ?
C7 C8 C12 C14 -106.7(8) . . . . ?
C9 C8 C12 C14 71.6(8) . . . . ?
K1 O2 C14 O3 96.5(8) . . . . ?
K1 O2 C14 C12 -84.9(7) . . . . ?
K1 O3 C14 O2 -163.6(5) 1_565 . . . ?
K1 O3 C14 C12 17.8(10) 1_565 . . . ?
K1 O3 C14 K1 -119.1(5) 1_565 . . . ?
C8 C12 C14 O2 19.5(9) . . . . ?
C13 C12 C14 O2 -106.6(8) . . . . ?
C8 C12 C14 O3 -161.8(6) . . . . ?
C13 C12 C14 O3 72.1(8) . . . . ?
C8 C12 C14 K1 -20.6(7) . . . . ?
C13 C12 C14 K1 -146.7(5) . . . . ?
